data_7013345
loop_
_publ_author_name
'Jamie F. Bickley'
'Annemarie A. La Pens\'ee'
'Simon J. Higgins'
'Clare A. Stuart'

_publ_section_title
;
 Syntheses, characterisation and some ligand substitution chemistry of
 Ru(II)--diphosphine triflate complexes
;
_journal_issue 24
_journal_name_full 'Dalton Trans.'
_journal_page_first 4663
_journal_page_last 4668
_journal_paper_doi 10.1039/b306552a
_journal_year 2003
_chemical_formula_sum 'C54 H50 B2 F8 N2 P4 Ru'
_chemical_formula_weight 1125.63
_space_group_IT_number 9
_symmetry_cell_setting monoclinic
_symmetry_Int_Tables_number 9
_symmetry_space_group_name_Hall 'C -2yc'
_symmetry_space_group_name_H-M 'C 1 c 1'
_atom_sites_solution_hydrogens geom
_atom_sites_solution_primary direct
_atom_sites_solution_secondary difmap
_audit_creation_method SHELXL-97
_cell_angle_alpha 90.00
_cell_angle_beta 95.270(14)
_cell_angle_gamma 90.00
_cell_formula_units_Z 4
_cell_length_a 13.7375(17)
_cell_length_b 19.564(2)
_cell_length_c 20.201(2)
_cell_measurement_temperature 293(2)
_cell_volume 5406.3(10)
_computing_structure_refinement 'SHELXL-97 (Sheldrick, 1997)'
_computing_structure_solution 'SHELXS-97 (Sheldrick, 1990)'
_diffrn_ambient_temperature 293(2)
_diffrn_detector_area_resol_mean 6.67
_diffrn_measured_fraction_theta_full 0.500
_diffrn_measured_fraction_theta_max 0.500
_diffrn_measurement_device_type 'Stoe IPDS'
_diffrn_measurement_method 'Image plate'
_diffrn_radiation_monochromator graphite
_diffrn_radiation_type MoK\a
_diffrn_radiation_wavelength 0.71073
_diffrn_reflns_av_R_equivalents 0.0539
_diffrn_reflns_av_sigmaI/netI 0.1390
_diffrn_reflns_limit_h_max 14
_diffrn_reflns_limit_h_min -14
_diffrn_reflns_limit_k_max 21
_diffrn_reflns_limit_k_min -21
_diffrn_reflns_limit_l_max 21
_diffrn_reflns_limit_l_min -21
_diffrn_reflns_number 14445
_diffrn_reflns_theta_full 22.48
_diffrn_reflns_theta_max 22.48
_diffrn_reflns_theta_min 2.08
_diffrn_source 'fine-focus sealed tube'
_exptl_absorpt_coefficient_mu 0.473
_exptl_absorpt_correction_type none
_exptl_crystal_colour Colourless
_exptl_crystal_density_diffrn 1.383
_exptl_crystal_density_method 'not measured'
_exptl_crystal_description Block
_exptl_crystal_F_000 2296
_exptl_crystal_size_max 0.4
_exptl_crystal_size_mid 0.3
_exptl_crystal_size_min 0.25
_refine_diff_density_max 0.357
_refine_diff_density_min -0.339
_refine_diff_density_rms 0.047
_refine_ls_abs_structure_details 'Flack H D (1983), Acta Cryst. A39, 876-881'
_refine_ls_abs_structure_Flack 0.02(3)
_refine_ls_extinction_method none
_refine_ls_goodness_of_fit_ref 0.628
_refine_ls_hydrogen_treatment mixed
_refine_ls_matrix_type full
_refine_ls_number_parameters 644
_refine_ls_number_reflns 6982
_refine_ls_number_restraints 47
_refine_ls_restrained_S_all 0.648
_refine_ls_R_factor_all 0.0700
_refine_ls_R_factor_gt 0.0341
_refine_ls_shift/su_max 0.003
_refine_ls_shift/su_mean 0.000
_refine_ls_structure_factor_coef Fsqd
_refine_ls_weighting_details 'w=1/[\s^2^(Fo^2^)+(0.0000P)^2^+0.0000P] where P=(Fo^2^+2Fc^2^)/3'
_refine_ls_weighting_scheme calc
_refine_ls_wR_factor_gt 0.0523
_refine_ls_wR_factor_ref 0.0604
_reflns_number_gt 4445
_reflns_number_total 6982
_reflns_threshold_expression >2sigma(I)
_cod_data_source_file b306552a.txt
_cod_data_source_block cs125
_cod_depositor_comments
;
The following automatic conversions were performed:

'_refine_ls_weighting_scheme' value 'calc
w=1/[\s^2^(Fo^2^)+(0.0000P)^2^+0.0000P] where P=(Fo^2^+2Fc^2^)/3' was
changed to 'calc'. New tag '_refine_ls_weighting_details' was
created. The value of the new tag was set to
'w=1/[\s^2^(Fo^2^)+(0.0000P)^2^+0.0000P] where P=(Fo^2^+2Fc^2^)/3'.

Automatic conversion script
Id: cif_fix_values 3143 2015-03-26 13:38:13Z robertas 
;
_cod_original_cell_volume 5406.5(11)
_cod_original_sg_symbol_H-M Cc
_cod_database_code 7013345

loop_
_symmetry_equiv_pos_as_xyz
'x, y, z'
'x, -y, z+1/2'
'x+1/2, y+1/2, z'
'x+1/2, -y+1/2, z+1/2'

loop_
_atom_site_label
_atom_site_type_symbol
_atom_site_fract_x
_atom_site_fract_y
_atom_site_fract_z
_atom_site_U_iso_or_equiv
_atom_site_adp_type
_atom_site_occupancy
_atom_site_calc_flag
_atom_site_refinement_flags
_atom_site_disorder_assembly
_atom_site_disorder_group
C1 C 0.6144(6) 0.6076(4) 0.6217(4) 0.061(2) Uani 1 d . . .
C2 C 0.6767(7) 0.5841(6) 0.5711(5) 0.111(4) Uani 1 d . . .
H2A H 0.7281 0.5559 0.5915 0.167 Uiso 1 calc R . .
H2B H 0.7045 0.6229 0.5506 0.167 Uiso 1 calc R . .
H2C H 0.6381 0.5582 0.5379 0.167 Uiso 1 calc R . .
C3 C 0.3210(5) 0.5507(5) 0.6702(4) 0.068(2) Uani 1 d . . .
C4 C 0.2513(7) 0.4977(5) 0.6518(5) 0.122(4) Uani 1 d . . .
H4A H 0.2475 0.4670 0.6885 0.183 Uiso 1 calc R . .
H4B H 0.2717 0.4729 0.6144 0.183 Uiso 1 calc R . .
H4C H 0.1883 0.5177 0.6401 0.183 Uiso 1 calc R . .
C5 C 0.4687(4) 0.6430(3) 0.8754(3) 0.0488(18) Uani 1 d . . .
H5A H 0.4363 0.6141 0.9057 0.13(3) Uiso 1 calc R . .
H5B H 0.5133 0.6741 0.9003 0.05(2) Uiso 1 calc R . .
C6 C 0.6540(5) 0.5802(3) 0.8453(3) 0.0483(18) Uani 1 d . . .
C7 C 0.6851(5) 0.5869(4) 0.9121(4) 0.073(2) Uani 1 d . . .
H7 H 0.6401 0.5979 0.9421 0.088 Uiso 1 calc R . .
C8 C 0.7821(7) 0.5776(5) 0.9347(5) 0.092(3) Uani 1 d . . .
H8 H 0.8027 0.5834 0.9795 0.111 Uiso 1 calc R . .
C9 C 0.8488(7) 0.5593(5) 0.8901(6) 0.108(3) Uani 1 d . . .
H9 H 0.9140 0.5522 0.9052 0.129 Uiso 1 calc R . .
C10 C 0.8195(6) 0.5519(5) 0.8247(6) 0.102(3) Uani 1 d . . .
H10 H 0.8645 0.5402 0.7948 0.122 Uiso 1 calc R . .
C11 C 0.7229(5) 0.5618(4) 0.8026(4) 0.070(2) Uani 1 d . . .
H11 H 0.7031 0.5560 0.7577 0.084 Uiso 1 calc R . .
C12 C 0.4801(4) 0.5078(3) 0.8082(3) 0.0455(16) Uani 1 d . . .
C13 C 0.5039(6) 0.4664(4) 0.7564(4) 0.082(3) Uani 1 d . . .
H13 H 0.5451 0.4832 0.7262 0.098 Uiso 1 calc R . .
C14 C 0.4677(8) 0.4003(4) 0.7486(4) 0.099(3) Uani 1 d . . .
H14 H 0.4876 0.3724 0.7150 0.119 Uiso 1 calc R . .
C15 C 0.4032(7) 0.3766(4) 0.7902(5) 0.092(3) Uani 1 d . . .
H15 H 0.3771 0.3329 0.7848 0.110 Uiso 1 calc R . .
C16 C 0.3776(7) 0.4173(5) 0.8392(5) 0.098(3) Uani 1 d . . .
H16 H 0.3324 0.4013 0.8670 0.118 Uiso 1 calc R . .
C17 C 0.4156(6) 0.4815(4) 0.8498(4) 0.080(3) Uani 1 d . . .
H17 H 0.3978 0.5074 0.8853 0.096 Uiso 1 calc R . .
C18 C 0.3552(6) 0.7678(4) 0.8556(4) 0.069(2) Uani 1 d . . .
C19 C 0.2887(9) 0.8112(5) 0.8215(5) 0.115(4) Uani 1 d . . .
H19 H 0.2628 0.7999 0.7787 0.138 Uiso 1 calc R . .
C20 C 0.2601(10) 0.8716(6) 0.8505(7) 0.151(5) Uani 1 d . . .
H20 H 0.2169 0.9013 0.8268 0.181 Uiso 1 calc R . .
C21 C 0.2960(14) 0.8872(6) 0.9141(8) 0.179(8) Uani 1 d . . .
H21 H 0.2755 0.9270 0.9338 0.214 Uiso 1 calc R . .
C22 C 0.3618(11) 0.8450(6) 0.9494(7) 0.141(6) Uani 1 d . . .
H22 H 0.3869 0.8565 0.9922 0.170 Uiso 1 calc R . .
C23 C 0.3907(8) 0.7841(5) 0.9197(5) 0.101(3) Uani 1 d . . .
H23 H 0.4340 0.7547 0.9436 0.121 Uiso 1 calc R . .
C24 C 0.2692(5) 0.6422(4) 0.8188(4) 0.0550(19) Uani 1 d . . .
C25 C 0.2455(6) 0.6072(5) 0.8741(5) 0.084(3) Uani 1 d . . .
H25 H 0.2904 0.6068 0.9115 0.101 Uiso 1 calc R . .
C26 C 0.1588(8) 0.5727(5) 0.8770(7) 0.123(4) Uani 1 d . . .
H26 H 0.1433 0.5520 0.9161 0.148 Uiso 1 calc R . .
C27 C 0.0952(9) 0.5699(8) 0.8197(9) 0.148(6) Uani 1 d . . .
H27 H 0.0415 0.5408 0.8177 0.177 Uiso 1 calc R . .
C28 C 0.1109(8) 0.6097(9) 0.7662(7) 0.139(5) Uani 1 d . . .
H28 H 0.0626 0.6140 0.7310 0.167 Uiso 1 calc R . .
C29 C 0.2009(6) 0.6442(6) 0.7648(4) 0.103(3) Uani 1 d . . .
H29 H 0.2141 0.6684 0.7270 0.123 Uiso 1 calc R . .
C30 C 0.4817(5) 0.8224(4) 0.7007(4) 0.0598(19) Uani 1 d . . .
H30A H 0.5125 0.8553 0.6734 0.042(17) Uiso 1 calc R . .
H30B H 0.4412 0.8457 0.7305 0.10(3) Uiso 1 calc R . .
C31 C 0.6079(6) 0.8017(4) 0.8240(4) 0.061(2) Uani 1 d . . .
C32 C 0.5743(7) 0.8637(4) 0.8441(4) 0.087(3) Uani 1 d . . .
H32 H 0.5314 0.8886 0.8151 0.105 Uiso 1 calc R . .
C33 C 0.6025(10) 0.8892(5) 0.9054(6) 0.127(4) Uani 1 d . . .
H33 H 0.5761 0.9304 0.9183 0.152 Uiso 1 calc R . .
C34 C 0.6666(10) 0.8569(6) 0.9474(5) 0.122(5) Uani 1 d . . .
H34 H 0.6854 0.8761 0.9887 0.146 Uiso 1 calc R . .
C35 C 0.7054(7) 0.7954(6) 0.9305(5) 0.108(3) Uani 1 d . . .
H35 H 0.7511 0.7731 0.9597 0.130 Uiso 1 calc R . .
C36 C 0.6748(6) 0.7668(5) 0.8681(4) 0.083(2) Uani 1 d . . .
H36 H 0.6991 0.7246 0.8562 0.100 Uiso 1 calc R . .
C37 C 0.6781(5) 0.7657(4) 0.7005(4) 0.0570(18) Uani 1 d . . .
C38 C 0.6928(7) 0.8114(6) 0.6516(5) 0.088(3) Uani 1 d . . .
H38 H 0.6477 0.8462 0.6414 0.106 Uiso 1 calc R . .
C39 C 0.7754(9) 0.8062(6) 0.6168(5) 0.118(4) Uani 1 d . . .
H39 H 0.7853 0.8381 0.5840 0.142 Uiso 1 calc R . .
C40 C 0.8414(8) 0.7559(8) 0.6297(7) 0.122(4) Uani 1 d . . .
H40 H 0.8931 0.7506 0.6034 0.147 Uiso 1 calc R . .
C41 C 0.8314(7) 0.7110(6) 0.6837(6) 0.108(4) Uani 1 d . . .
H41 H 0.8795 0.6793 0.6972 0.130 Uiso 1 calc R . .
C42 C 0.7485(6) 0.7165(5) 0.7147(4) 0.083(3) Uani 1 d . . .
H42 H 0.7385 0.6850 0.7478 0.100 Uiso 1 calc R . .
C43 C 0.4588(5) 0.7544(5) 0.5685(3) 0.065(2) Uani 1 d . . .
C44 C 0.4589(6) 0.6945(5) 0.5334(4) 0.081(3) Uani 1 d . . .
H44 H 0.4379 0.6548 0.5530 0.097 Uiso 1 calc R . .
C45 C 0.4884(8) 0.6908(7) 0.4711(5) 0.129(4) Uani 1 d . . .
H45 H 0.4840 0.6503 0.4469 0.154 Uiso 1 calc R . .
C46 C 0.5251(11) 0.7496(10) 0.4454(6) 0.156(6) Uani 1 d . . .
H46 H 0.5536 0.7476 0.4055 0.188 Uiso 1 calc R . .
C47 C 0.5205(10) 0.8092(8) 0.4765(6) 0.143(5) Uani 1 d . . .
H47 H 0.5385 0.8487 0.4551 0.171 Uiso 1 calc R . .
C48 C 0.4902(7) 0.8143(5) 0.5390(4) 0.098(3) Uani 1 d . . .
H48 H 0.4904 0.8560 0.5610 0.117 Uiso 1 calc R . .
C49 C 0.2895(6) 0.7827(5) 0.6324(4) 0.059(2) Uani 1 d . . .
C50 C 0.2205(6) 0.7365(5) 0.6124(3) 0.075(2) Uani 1 d . . .
H50 H 0.2376 0.6906 0.6109 0.089 Uiso 1 calc R . .
C51 C 0.1225(6) 0.7557(6) 0.5935(5) 0.094(3) Uani 1 d . . .
H51 H 0.0757 0.7228 0.5808 0.113 Uiso 1 calc R . .
C52 C 0.0980(7) 0.8225(6) 0.5943(5) 0.105(3) Uani 1 d . . .
H52 H 0.0343 0.8359 0.5806 0.126 Uiso 1 calc R . .
C53 C 0.1665(7) 0.8709(6) 0.6151(5) 0.105(3) Uani 1 d . . .
H53 H 0.1489 0.9168 0.6164 0.126 Uiso 1 calc R . .
C54 C 0.2641(6) 0.8508(5) 0.6347(4) 0.085(3) Uani 1 d . . .
H54 H 0.3107 0.8833 0.6490 0.102 Uiso 1 calc R . .
B1 B 0.4392(9) 0.4778(6) 0.5338(5) 0.083(3) Uani 1 d . . .
B2 B -0.0418(10) 0.5191(6) 0.6123(8) 0.225(9) Uani 1 d DU . .
F1 F 0.4716(5) 0.4758(3) 0.5995(3) 0.130(2) Uani 1 d . . .
F2 F 0.5166(5) 0.4803(3) 0.4955(3) 0.138(2) Uani 1 d . . .
F3 F 0.3951(5) 0.4174(3) 0.5181(3) 0.130(2) Uani 1 d . . .
F4 F 0.3771(6) 0.5290(3) 0.5208(3) 0.166(3) Uani 1 d . . .
F5 F 0.0193(5) 0.4745(3) 0.6313(6) 0.239(5) Uani 1 d DU . .
F6 F -0.1033(6) 0.5019(5) 0.5666(4) 0.243(4) Uani 1 d DU . .
F7 F -0.0976(11) 0.5224(8) 0.6628(7) 0.401(9) Uani 1 d DU . .
F8 F -0.0044(8) 0.5786(3) 0.6066(4) 0.222(4) Uani 1 d DU . .
N1 N 0.5650(4) 0.6289(3) 0.6600(3) 0.0546(16) Uani 1 d . . .
N2 N 0.3744(4) 0.5943(3) 0.6887(3) 0.0527(16) Uani 1 d . . .
P1 P 0.52911(12) 0.59301(9) 0.81296(8) 0.0431(5) Uani 1 d . . .
P2 P 0.38355(12) 0.68676(10) 0.81676(8) 0.0482(5) Uani 1 d . . .
P3 P 0.56977(13) 0.76364(10) 0.74436(9) 0.0519(5) Uani 1 d . . .
P4 P 0.41507(13) 0.75557(10) 0.65131(9) 0.0543(5) Uani 1 d . . .
Ru1 Ru 0.47242(4) 0.66728(3) 0.72532(3) 0.04073(13) Uani 1 d . . .

loop_
_atom_site_aniso_label
_atom_site_aniso_U_11
_atom_site_aniso_U_22
_atom_site_aniso_U_33
_atom_site_aniso_U_23
_atom_site_aniso_U_13
_atom_site_aniso_U_12
C1 0.055(5) 0.068(6) 0.062(5) 0.003(5) 0.015(4) 0.002(4)
C2 0.098(7) 0.135(10) 0.111(8) -0.047(7) 0.059(6) 0.011(7)
C3 0.049(5) 0.097(7) 0.056(5) -0.012(5) -0.002(4) 0.001(5)
C4 0.110(8) 0.114(9) 0.139(9) -0.049(7) -0.003(7) -0.061(7)
C5 0.060(4) 0.050(5) 0.035(4) 0.009(3) -0.003(3) -0.008(3)
C6 0.046(4) 0.047(5) 0.050(5) 0.008(4) -0.003(4) -0.003(3)
C7 0.057(5) 0.082(6) 0.080(6) 0.013(5) -0.005(4) -0.005(4)
C8 0.078(6) 0.112(8) 0.082(6) 0.006(6) -0.019(6) -0.011(5)
C9 0.054(6) 0.135(9) 0.127(10) 0.018(8) -0.022(7) 0.001(6)
C10 0.057(6) 0.121(9) 0.123(9) 0.015(7) -0.015(6) -0.001(6)
C11 0.060(6) 0.077(6) 0.070(5) 0.013(5) -0.005(4) 0.010(4)
C12 0.050(4) 0.047(4) 0.040(4) 0.002(4) 0.006(3) -0.007(3)
C13 0.125(7) 0.067(6) 0.058(5) -0.015(5) 0.034(5) -0.038(5)
C14 0.142(8) 0.064(6) 0.093(8) -0.022(5) 0.014(8) -0.023(6)
C15 0.114(8) 0.069(6) 0.092(7) -0.015(6) 0.012(5) -0.047(6)
C16 0.124(8) 0.067(6) 0.110(8) 0.010(6) 0.044(6) -0.039(6)
C17 0.107(7) 0.063(6) 0.076(6) 0.000(5) 0.038(5) -0.019(5)
C18 0.097(6) 0.049(5) 0.066(6) -0.001(5) 0.041(5) 0.004(4)
C19 0.200(12) 0.066(7) 0.086(7) 0.010(6) 0.052(7) 0.039(7)
C20 0.253(15) 0.085(9) 0.123(10) 0.010(8) 0.067(10) 0.098(9)
C21 0.37(2) 0.056(8) 0.137(13) 0.011(9) 0.153(14) 0.022(11)
C22 0.251(17) 0.076(9) 0.110(10) -0.040(8) 0.089(10) -0.042(9)
C23 0.173(10) 0.067(7) 0.065(7) -0.026(5) 0.023(6) -0.005(6)
C24 0.045(4) 0.071(6) 0.051(4) -0.016(4) 0.015(4) 0.002(4)
C25 0.066(6) 0.091(7) 0.098(7) 0.003(6) 0.025(5) -0.016(5)
C26 0.082(7) 0.124(9) 0.173(12) -0.022(9) 0.060(8) -0.037(7)
C27 0.074(9) 0.175(14) 0.202(17) -0.054(13) 0.047(10) -0.044(9)
C28 0.049(7) 0.231(17) 0.135(11) -0.060(11) -0.001(7) -0.012(8)
C29 0.043(5) 0.176(11) 0.089(7) -0.014(7) 0.011(5) -0.002(6)
C30 0.081(5) 0.043(4) 0.059(5) 0.008(4) 0.025(4) 0.003(4)
C31 0.070(6) 0.057(6) 0.054(5) 0.004(5) 0.002(4) -0.036(4)
C32 0.144(8) 0.041(5) 0.073(6) -0.018(5) -0.007(5) -0.015(5)
C33 0.238(14) 0.065(7) 0.076(8) -0.013(7) 0.009(8) -0.019(8)
C34 0.212(13) 0.089(9) 0.066(7) -0.037(7) 0.017(8) -0.082(9)
C35 0.118(8) 0.127(9) 0.072(7) -0.006(6) -0.042(5) -0.049(7)
C36 0.095(6) 0.086(7) 0.066(6) -0.005(6) -0.002(5) -0.022(5)
C37 0.056(5) 0.050(5) 0.065(5) -0.005(4) 0.004(4) -0.014(4)
C38 0.087(6) 0.105(8) 0.075(6) 0.001(6) 0.019(5) -0.027(5)
C39 0.136(9) 0.123(11) 0.107(8) -0.005(8) 0.070(7) -0.042(8)
C40 0.096(9) 0.134(11) 0.143(11) -0.061(10) 0.043(8) -0.044(8)
C41 0.082(8) 0.092(8) 0.156(11) -0.015(8) 0.041(7) -0.020(6)
C42 0.056(5) 0.082(7) 0.114(7) 0.001(6) 0.025(5) -0.019(5)
C43 0.074(5) 0.084(6) 0.037(4) 0.018(5) -0.001(4) 0.027(4)
C44 0.099(6) 0.102(8) 0.039(5) 0.005(5) -0.005(4) 0.022(5)
C45 0.169(10) 0.155(12) 0.063(7) 0.001(8) 0.016(6) 0.045(9)
C46 0.209(14) 0.220(18) 0.046(7) 0.022(10) 0.041(8) 0.065(14)
C47 0.200(13) 0.158(14) 0.079(9) 0.052(9) 0.062(8) 0.016(11)
C48 0.142(8) 0.084(8) 0.070(6) 0.032(6) 0.023(5) -0.001(6)
C49 0.062(5) 0.069(6) 0.049(5) 0.006(5) 0.013(4) 0.012(5)
C50 0.066(6) 0.098(7) 0.058(5) 0.003(5) -0.004(4) 0.016(5)
C51 0.060(6) 0.106(8) 0.111(7) 0.004(6) -0.015(5) 0.005(5)
C52 0.096(7) 0.108(9) 0.112(8) 0.009(8) 0.013(6) 0.037(7)
C53 0.085(7) 0.097(8) 0.132(9) 0.031(7) 0.007(6) 0.035(6)
C54 0.078(6) 0.085(8) 0.091(6) 0.022(5) 0.003(5) 0.008(5)
B1 0.119(9) 0.090(9) 0.041(7) 0.006(6) 0.018(6) 0.017(7)
B2 0.205(16) 0.116(13) 0.324(19) -0.050(14) -0.139(15) -0.025(12)
F1 0.172(6) 0.152(5) 0.063(4) -0.024(4) -0.005(4) 0.065(4)
F2 0.147(5) 0.178(7) 0.092(4) -0.007(4) 0.026(4) -0.015(5)
F3 0.180(6) 0.123(5) 0.089(4) -0.026(4) 0.019(4) -0.045(4)
F4 0.241(8) 0.137(6) 0.120(5) 0.027(4) 0.012(5) 0.099(6)
F5 0.123(5) 0.099(6) 0.479(15) 0.056(8) -0.057(7) -0.008(4)
F6 0.223(8) 0.263(10) 0.221(8) -0.082(8) -0.097(7) -0.006(7)
F7 0.38(2) 0.43(2) 0.38(2) -0.069(18) -0.008(15) -0.026(16)
F8 0.350(11) 0.098(5) 0.200(8) 0.019(5) -0.070(7) -0.031(6)
N1 0.054(4) 0.049(4) 0.059(4) 0.005(3) 0.001(3) -0.011(3)
N2 0.040(4) 0.075(5) 0.043(4) -0.003(3) 0.007(3) 0.007(3)
P1 0.0447(11) 0.0409(11) 0.0432(11) 0.0009(9) 0.0006(8) -0.0041(8)
P2 0.0520(11) 0.0508(13) 0.0427(11) 0.0009(10) 0.0094(8) 0.0002(9)
P3 0.0604(12) 0.0459(12) 0.0494(12) 0.0029(10) 0.0056(10) -0.0071(9)
P4 0.0604(12) 0.0560(13) 0.0468(12) 0.0077(10) 0.0067(10) 0.0083(10)
Ru1 0.0430(3) 0.0417(3) 0.0379(3) 0.0013(4) 0.00603(19) -0.0018(4)

loop_
_atom_type_symbol
_atom_type_description
_atom_type_scat_dispersion_real
_atom_type_scat_dispersion_imag
_atom_type_scat_source
C C 0.0020 0.0020 'International Tables Vol C Tables 4.2.6.8 and 6.1.1.4'
H H 0.0000 0.0000 'International Tables Vol C Tables 4.2.6.8 and 6.1.1.4'
B B 0.0000 0.0010 'International Tables Vol C Tables 4.2.6.8 and 6.1.1.4'
F F 0.0140 0.0100 'International Tables Vol C Tables 4.2.6.8 and 6.1.1.4'
N N 0.0040 0.0030 'International Tables Vol C Tables 4.2.6.8 and 6.1.1.4'
P P 0.0900 0.0950 'International Tables Vol C Tables 4.2.6.8 and 6.1.1.4'
Ru Ru -1.4200 0.8360 'International Tables Vol C Tables 4.2.6.8 and 6.1.1.4'

loop_
_geom_angle_atom_site_label_1
_geom_angle_atom_site_label_2
_geom_angle_atom_site_label_3
_geom_angle
_geom_angle_site_symmetry_1
_geom_angle_site_symmetry_3
_geom_angle_publ_flag
N1 C1 C2 176.9(9) . . ?
N2 C3 C4 175.7(9) . . ?
P2 C5 P1 96.2(3) . . ?
C11 C6 C7 117.7(6) . . ?
C11 C6 P1 119.6(5) . . ?
C7 C6 P1 122.7(6) . . ?
C8 C7 C6 120.8(8) . . ?
C7 C8 C9 119.6(9) . . ?
C10 C9 C8 120.4(9) . . ?
C9 C10 C11 119.5(10) . . ?
C10 C11 C6 122.0(8) . . ?
C17 C12 C13 116.9(7) . . ?
C17 C12 P1 125.0(6) . . ?
C13 C12 P1 118.0(5) . . ?
C12 C13 C14 121.5(7) . . ?
C15 C14 C13 119.7(8) . . ?
C16 C15 C14 118.9(8) . . ?
C15 C16 C17 122.5(8) . . ?
C16 C17 C12 120.3(8) . . ?
C23 C18 C19 119.0(8) . . ?
C23 C18 P2 122.3(7) . . ?
C19 C18 P2 118.4(7) . . ?
C18 C19 C20 120.7(10) . . ?
C21 C20 C19 119.6(12) . . ?
C20 C21 C22 121.1(12) . . ?
C21 C22 C23 119.1(12) . . ?
C18 C23 C22 120.5(11) . . ?
C29 C24 C25 117.7(7) . . ?
C29 C24 P2 120.1(7) . . ?
C25 C24 P2 122.1(6) . . ?
C26 C25 C24 123.3(10) . . ?
C25 C26 C27 117.8(12) . . ?
C28 C27 C26 120.4(13) . . ?
C27 C28 C29 119.4(12) . . ?
C24 C29 C28 120.4(10) . . ?
P3 C30 P4 95.1(3) . . ?
C32 C31 C36 117.6(8) . . ?
C32 C31 P3 123.3(7) . . ?
C36 C31 P3 119.0(7) . . ?
C33 C32 C31 121.3(9) . . ?
C34 C33 C32 121.6(11) . . ?
C33 C34 C35 120.7(10) . . ?
C34 C35 C36 118.7(10) . . ?
C31 C36 C35 120.0(9) . . ?
C38 C37 C42 117.5(8) . . ?
C38 C37 P3 123.8(7) . . ?
C42 C37 P3 118.6(6) . . ?
C37 C38 C39 120.0(10) . . ?
C40 C39 C38 121.4(11) . . ?
C39 C40 C41 119.3(11) . . ?
C42 C41 C40 116.9(11) . . ?
C41 C42 C37 124.4(10) . . ?
C44 C43 C48 118.7(8) . . ?
C44 C43 P4 120.0(7) . . ?
C48 C43 P4 121.2(7) . . ?
C45 C44 C43 122.7(10) . . ?
C44 C45 C46 117.0(12) . . ?
C47 C46 C45 121.4(11) . . ?
C46 C47 C48 122.1(12) . . ?
C47 C48 C43 117.6(10) . . ?
C50 C49 C54 119.0(8) . . ?
C50 C49 P4 119.9(7) . . ?
C54 C49 P4 121.0(7) . . ?
C49 C50 C51 122.0(9) . . ?
C52 C51 C50 119.1(9) . . ?
C51 C52 C53 120.4(10) . . ?
C52 C53 C54 119.8(9) . . ?
C49 C54 C53 119.7(9) . . ?
F4 B1 F3 110.4(10) . . ?
F4 B1 F1 111.1(9) . . ?
F3 B1 F1 107.6(9) . . ?
F4 B1 F2 112.4(9) . . ?
F3 B1 F2 104.6(9) . . ?
F1 B1 F2 110.4(9) . . ?
F6 B2 F5 115.7(12) . . ?
F6 B2 F8 115.4(12) . . ?
F5 B2 F8 113.5(11) . . ?
F6 B2 F7 100.6(12) . . ?
F5 B2 F7 102.5(12) . . ?
F8 B2 F7 106.8(12) . . ?
B2 F5 F7 40.3(8) . . ?
B2 F5 F6 32.0(6) . . ?
F7 F5 F6 57.4(4) . . ?
B2 F5 F8 33.8(6) . . ?
F7 F5 F8 61.1(4) . . ?
F6 F5 F8 60.7(3) . . ?
B2 F6 F7 41.4(7) . . ?
B2 F6 F5 32.2(7) . . ?
F7 F6 F5 58.9(4) . . ?
B2 F6 F8 32.9(7) . . ?
F7 F6 F8 61.3(4) . . ?
F5 F6 F8 59.9(3) . . ?
B2 F7 F6 38.0(6) . . ?
B2 F7 F5 37.2(7) . . ?
F6 F7 F5 63.6(5) . . ?
B2 F7 F8 35.8(6) . . ?
F6 F7 F8 62.9(4) . . ?
F5 F7 F8 61.9(4) . . ?
B2 F8 F7 37.5(7) . . ?
B2 F8 F5 32.7(6) . . ?
F7 F8 F5 57.1(4) . . ?
B2 F8 F6 31.7(6) . . ?
F7 F8 F6 55.8(4) . . ?
F5 F8 F6 59.4(3) . . ?
C1 N1 Ru1 177.7(6) . . ?
C3 N2 Ru1 176.7(6) . . ?
C6 P1 C12 103.3(3) . . ?
C6 P1 C5 107.4(3) . . ?
C12 P1 C5 109.7(3) . . ?
C6 P1 Ru1 126.6(2) . . ?
C12 P1 Ru1 115.7(2) . . ?
C5 P1 Ru1 92.77(19) . . ?
C24 P2 C5 105.6(3) . . ?
C24 P2 C18 101.0(3) . . ?
C5 P2 C18 106.3(4) . . ?
C24 P2 Ru1 117.3(2) . . ?
C5 P2 Ru1 95.0(2) . . ?
C18 P2 Ru1 128.9(2) . . ?
C37 P3 C31 104.1(3) . . ?
C37 P3 C30 106.7(3) . . ?
C31 P3 C30 107.1(4) . . ?
C37 P3 Ru1 115.2(2) . . ?
C31 P3 Ru1 126.7(2) . . ?
C30 P3 Ru1 94.8(2) . . ?
C49 P4 C43 101.4(3) . . ?
C49 P4 C30 108.9(4) . . ?
C43 P4 C30 108.5(4) . . ?
C49 P4 Ru1 126.9(3) . . ?
C43 P4 Ru1 116.7(2) . . ?
C30 P4 Ru1 93.2(2) . . ?
N2 Ru1 N1 86.5(2) . . ?
N2 Ru1 P3 166.55(16) . . ?
N1 Ru1 P3 91.28(16) . . ?
N2 Ru1 P2 91.43(16) . . ?
N1 Ru1 P2 164.84(16) . . ?
P3 Ru1 P2 94.09(7) . . ?
N2 Ru1 P1 90.13(16) . . ?
N1 Ru1 P1 94.32(16) . . ?
P3 Ru1 P1 103.27(6) . . ?
P2 Ru1 P1 70.65(6) . . ?
N2 Ru1 P4 96.35(16) . . ?
N1 Ru1 P4 92.91(16) . . ?
P3 Ru1 P4 70.49(7) . . ?
P2 Ru1 P4 102.25(7) . . ?
P1 Ru1 P4 170.57(7) . . ?

loop_
_geom_bond_atom_site_label_1
_geom_bond_atom_site_label_2
_geom_bond_distance
_geom_bond_site_symmetry_2
_geom_bond_publ_flag
C1 N1 1.152(8) . ?
C1 C2 1.466(10) . ?
C3 N2 1.164(9) . ?
C3 C4 1.437(11) . ?
C5 P2 1.803(6) . ?
C5 P1 1.851(7) . ?
C6 C11 1.384(9) . ?
C6 C7 1.384(9) . ?
C6 P1 1.797(7) . ?
C7 C8 1.381(10) . ?
C8 C9 1.390(12) . ?
C9 C10 1.353(12) . ?
C10 C11 1.375(10) . ?
C12 C17 1.376(9) . ?
C12 C13 1.387(9) . ?
C12 P1 1.797(6) . ?
C13 C14 1.389(10) . ?
C14 C15 1.358(10) . ?
C15 C16 1.343(11) . ?
C16 C17 1.369(10) . ?
C18 C23 1.379(11) . ?
C18 C19 1.385(12) . ?
C18 P2 1.827(7) . ?
C19 C20 1.392(13) . ?
C20 C21 1.368(18) . ?
C21 C22 1.375(18) . ?
C22 C23 1.405(13) . ?
C24 C29 1.372(10) . ?
C24 C25 1.376(10) . ?
C24 P2 1.801(7) . ?
C25 C26 1.374(11) . ?
C26 C27 1.386(16) . ?
C27 C28 1.365(17) . ?
C28 C29 1.412(14) . ?
C30 P3 1.835(7) . ?
C30 P4 1.836(8) . ?
C31 C32 1.371(10) . ?
C31 C36 1.398(11) . ?
C31 P3 1.807(8) . ?
C32 C33 1.360(12) . ?
C33 C34 1.325(14) . ?
C34 C35 1.372(14) . ?
C35 C36 1.407(11) . ?
C37 C38 1.361(10) . ?
C37 C42 1.376(10) . ?
C37 P3 1.801(7) . ?
C38 C39 1.392(13) . ?
C39 C40 1.348(14) . ?
C40 C41 1.416(14) . ?
C41 C42 1.353(11) . ?
C43 C44 1.368(10) . ?
C43 C48 1.401(10) . ?
C43 P4 1.829(7) . ?
C44 C45 1.360(12) . ?
C45 C46 1.377(17) . ?
C46 C47 1.328(17) . ?
C47 C48 1.368(14) . ?
C49 C50 1.345(11) . ?
C49 C54 1.379(11) . ?
C49 P4 1.811(8) . ?
C50 C51 1.416(10) . ?
C51 C52 1.350(13) . ?
C52 C53 1.374(12) . ?
C53 C54 1.419(11) . ?
B1 F4 1.325(11) . ?
B1 F3 1.353(12) . ?
B1 F1 1.362(10) . ?
B1 F2 1.372(11) . ?
B2 F6 1.239(11) . ?
B2 F5 1.246(12) . ?
B2 F8 1.282(12) . ?
B2 F7 1.333(14) . ?
F5 F7 2.012(13) . ?
F5 F6 2.104(9) . ?
F5 F8 2.114(9) . ?
F6 F7 1.980(13) . ?
F6 F8 2.132(10) . ?
F7 F8 2.099(13) . ?
N1 Ru1 2.058(6) . ?
N2 Ru1 2.053(7) . ?
P1 Ru1 2.3661(18) . ?
P2 Ru1 2.3372(18) . ?
P3 Ru1 2.3230(19) . ?
P4 Ru1 2.371(2) . ?

loop_
_geom_torsion_atom_site_label_1
_geom_torsion_atom_site_label_2
_geom_torsion_atom_site_label_3
_geom_torsion_atom_site_label_4
_geom_torsion
_geom_torsion_site_symmetry_1
_geom_torsion_site_symmetry_2
_geom_torsion_site_symmetry_3
_geom_torsion_site_symmetry_4
_geom_torsion_publ_flag
C11 C6 C7 C8 1.8(11) . . . . ?
P1 C6 C7 C8 -179.0(6) . . . . ?
C6 C7 C8 C9 -1.7(13) . . . . ?
C7 C8 C9 C10 1.2(16) . . . . ?
C8 C9 C10 C11 -0.7(16) . . . . ?
C9 C10 C11 C6 0.9(14) . . . . ?
C7 C6 C11 C10 -1.4(12) . . . . ?
P1 C6 C11 C10 179.4(6) . . . . ?
C17 C12 C13 C14 -2.7(12) . . . . ?
P1 C12 C13 C14 -178.9(7) . . . . ?
C12 C13 C14 C15 3.7(14) . . . . ?
C13 C14 C15 C16 -1.7(14) . . . . ?
C14 C15 C16 C17 -1.3(15) . . . . ?
C15 C16 C17 C12 2.3(15) . . . . ?
C13 C12 C17 C16 -0.3(12) . . . . ?
P1 C12 C17 C16 175.7(7) . . . . ?
C23 C18 C19 C20 2.0(15) . . . . ?
P2 C18 C19 C20 176.1(9) . . . . ?
C18 C19 C20 C21 -2(2) . . . . ?
C19 C20 C21 C22 2(2) . . . . ?
C20 C21 C22 C23 -1(2) . . . . ?
C19 C18 C23 C22 -1.7(14) . . . . ?
P2 C18 C23 C22 -175.6(8) . . . . ?
C21 C22 C23 C18 1.5(17) . . . . ?
C29 C24 C25 C26 2.1(13) . . . . ?
P2 C24 C25 C26 -180.0(7) . . . . ?
C24 C25 C26 C27 4.1(16) . . . . ?
C25 C26 C27 C28 -11(2) . . . . ?
C26 C27 C28 C29 12(2) . . . . ?
C25 C24 C29 C28 -1.6(14) . . . . ?
P2 C24 C29 C28 -179.6(8) . . . . ?
C27 C28 C29 C24 -5.1(19) . . . . ?
C36 C31 C32 C33 -2.1(13) . . . . ?
P3 C31 C32 C33 177.7(8) . . . . ?
C31 C32 C33 C34 2.8(17) . . . . ?
C32 C33 C34 C35 -1.2(19) . . . . ?
C33 C34 C35 C36 -1.0(16) . . . . ?
C32 C31 C36 C35 -0.1(11) . . . . ?
P3 C31 C36 C35 -179.9(6) . . . . ?
C34 C35 C36 C31 1.6(13) . . . . ?
C42 C37 C38 C39 1.7(12) . . . . ?
P3 C37 C38 C39 -175.2(7) . . . . ?
C37 C38 C39 C40 1.0(16) . . . . ?
C38 C39 C40 C41 -5.8(17) . . . . ?
C39 C40 C41 C42 7.6(15) . . . . ?
C40 C41 C42 C37 -5.2(14) . . . . ?
C38 C37 C42 C41 0.6(12) . . . . ?
P3 C37 C42 C41 177.6(7) . . . . ?
C48 C43 C44 C45 0.1(12) . . . . ?
P4 C43 C44 C45 178.5(7) . . . . ?
C43 C44 C45 C46 4.2(15) . . . . ?
C44 C45 C46 C47 -8(2) . . . . ?
C45 C46 C47 C48 8(2) . . . . ?
C46 C47 C48 C43 -3.2(19) . . . . ?
C44 C43 C48 C47 -0.8(13) . . . . ?
P4 C43 C48 C47 -179.1(8) . . . . ?
C54 C49 C50 C51 0.1(12) . . . . ?
P4 C49 C50 C51 -176.4(6) . . . . ?
C49 C50 C51 C52 1.4(13) . . . . ?
C50 C51 C52 C53 -2.1(15) . . . . ?
C51 C52 C53 C54 1.3(15) . . . . ?
C50 C49 C54 C53 -0.9(12) . . . . ?
P4 C49 C54 C53 175.6(6) . . . . ?
C52 C53 C54 C49 0.2(14) . . . . ?
F6 B2 F5 F7 -108.4(16) . . . . ?
F8 B2 F5 F7 114.7(16) . . . . ?
F8 B2 F5 F6 -137(2) . . . . ?
F7 B2 F5 F6 108.4(16) . . . . ?
F6 B2 F5 F8 137(2) . . . . ?
F7 B2 F5 F8 -114.7(16) . . . . ?
F5 B2 F6 F7 109.6(16) . . . . ?
F8 B2 F6 F7 -114.4(17) . . . . ?
F8 B2 F6 F5 136(2) . . . . ?
F7 B2 F6 F5 -109.6(16) . . . . ?
F5 B2 F6 F8 -136(2) . . . . ?
F7 B2 F6 F8 114.4(17) . . . . ?
F7 F5 F6 B2 46.7(14) . . . . ?
F8 F5 F6 B2 -25.9(14) . . . . ?
B2 F5 F6 F7 -46.7(14) . . . . ?
F8 F5 F6 F7 -72.6(5) . . . . ?
B2 F5 F6 F8 25.9(14) . . . . ?
F7 F5 F6 F8 72.6(5) . . . . ?
F5 B2 F7 F6 -119.6(13) . . . . ?
F8 B2 F7 F6 120.8(14) . . . . ?
F6 B2 F7 F5 119.6(13) . . . . ?
F8 B2 F7 F5 -119.6(13) . . . . ?
F6 B2 F7 F8 -120.8(14) . . . . ?
F5 B2 F7 F8 119.6(13) . . . . ?
F5 F6 F7 B2 35.9(10) . . . . ?
F8 F6 F7 B2 -34.3(10) . . . . ?
B2 F6 F7 F5 -35.9(10) . . . . ?
F8 F6 F7 F5 -70.3(4) . . . . ?
B2 F6 F7 F8 34.3(10) . . . . ?
F5 F6 F7 F8 70.3(4) . . . . ?
F6 F5 F7 B2 -36.7(9) . . . . ?
F8 F5 F7 B2 35.2(9) . . . . ?
B2 F5 F7 F6 36.7(9) . . . . ?
F8 F5 F7 F6 71.9(5) . . . . ?
B2 F5 F7 F8 -35.2(9) . . . . ?
F6 F5 F7 F8 -71.9(5) . . . . ?
F6 B2 F8 F7 110.9(17) . . . . ?
F5 B2 F8 F7 -112.2(17) . . . . ?
F6 B2 F8 F5 -137(2) . . . . ?
F7 B2 F8 F5 112.2(17) . . . . ?
F5 B2 F8 F6 137(2) . . . . ?
F7 B2 F8 F6 -110.9(17) . . . . ?
F6 F7 F8 B2 -36.4(10) . . . . ?
F5 F7 F8 B2 36.6(10) . . . . ?
B2 F7 F8 F5 -36.6(10) . . . . ?
F6 F7 F8 F5 -73.0(5) . . . . ?
B2 F7 F8 F6 36.4(10) . . . . ?
F5 F7 F8 F6 73.0(5) . . . . ?
F7 F5 F8 B2 -42.1(13) . . . . ?
F6 F5 F8 B2 24.6(14) . . . . ?
B2 F5 F8 F7 42.1(13) . . . . ?
F6 F5 F8 F7 66.7(5) . . . . ?
B2 F5 F8 F6 -24.6(14) . . . . ?
F7 F5 F8 F6 -66.7(5) . . . . ?
F7 F6 F8 B2 43.4(14) . . . . ?
F5 F6 F8 B2 -25.4(14) . . . . ?
B2 F6 F8 F7 -43.4(14) . . . . ?
F5 F6 F8 F7 -68.8(5) . . . . ?
B2 F6 F8 F5 25.4(14) . . . . ?
F7 F6 F8 F5 68.8(5) . . . . ?
C2 C1 N1 Ru1 62(27) . . . . ?
C4 C3 N2 Ru1 75(17) . . . . ?
C11 C6 P1 C12 82.3(6) . . . . ?
C7 C6 P1 C12 -96.8(6) . . . . ?
C11 C6 P1 C5 -161.8(6) . . . . ?
C7 C6 P1 C5 19.1(7) . . . . ?
C11 C6 P1 Ru1 -54.6(7) . . . . ?
C7 C6 P1 Ru1 126.3(6) . . . . ?
C17 C12 P1 C6 107.5(7) . . . . ?
C13 C12 P1 C6 -76.6(6) . . . . ?
C17 C12 P1 C5 -6.8(7) . . . . ?
C13 C12 P1 C5 169.2(5) . . . . ?
C17 C12 P1 Ru1 -110.0(6) . . . . ?
C13 C12 P1 Ru1 65.9(6) . . . . ?
P2 C5 P1 C6 149.0(3) . . . . ?
P2 C5 P1 C12 -99.3(3) . . . . ?
P2 C5 P1 Ru1 19.2(3) . . . . ?
C29 C24 P2 C5 -155.0(6) . . . . ?
C25 C24 P2 C5 27.1(7) . . . . ?
C29 C24 P2 C18 94.4(7) . . . . ?
C25 C24 P2 C18 -83.5(7) . . . . ?
C29 C24 P2 Ru1 -50.8(7) . . . . ?
C25 C24 P2 Ru1 131.3(6) . . . . ?
P1 C5 P2 C24 100.7(3) . . . . ?
P1 C5 P2 C18 -152.6(3) . . . . ?
P1 C5 P2 Ru1 -19.5(3) . . . . ?
C23 C18 P2 C24 105.6(7) . . . . ?
C19 C18 P2 C24 -68.3(7) . . . . ?
C23 C18 P2 C5 -4.4(8) . . . . ?
C19 C18 P2 C5 -178.4(7) . . . . ?
C23 C18 P2 Ru1 -115.1(7) . . . . ?
C19 C18 P2 Ru1 70.9(8) . . . . ?
C38 C37 P3 C31 -103.6(7) . . . . ?
C42 C37 P3 C31 79.6(7) . . . . ?
C38 C37 P3 C30 9.5(7) . . . . ?
C42 C37 P3 C30 -167.3(6) . . . . ?
C38 C37 P3 Ru1 113.3(6) . . . . ?
C42 C37 P3 Ru1 -63.5(6) . . . . ?
C32 C31 P3 C37 112.2(7) . . . . ?
C36 C31 P3 C37 -67.9(7) . . . . ?
C32 C31 P3 C30 -0.6(7) . . . . ?
C36 C31 P3 C30 179.3(6) . . . . ?
C32 C31 P3 Ru1 -110.4(6) . . . . ?
C36 C31 P3 Ru1 69.4(7) . . . . ?
P4 C30 P3 C37 97.0(3) . . . . ?
P4 C30 P3 C31 -152.0(3) . . . . ?
P4 C30 P3 Ru1 -21.2(3) . . . . ?
C50 C49 P4 C43 83.3(7) . . . . ?
C54 C49 P4 C43 -93.2(7) . . . . ?
C50 C49 P4 C30 -162.5(6) . . . . ?
C54 C49 P4 C30 21.0(8) . . . . ?
C50 C49 P4 Ru1 -53.2(8) . . . . ?
C54 C49 P4 Ru1 130.3(6) . . . . ?
C44 C43 P4 C49 -96.0(6) . . . . ?
C48 C43 P4 C49 82.3(7) . . . . ?
C44 C43 P4 C30 149.4(6) . . . . ?
C48 C43 P4 C30 -32.2(7) . . . . ?
C44 C43 P4 Ru1 45.9(6) . . . . ?
C48 C43 P4 Ru1 -135.8(6) . . . . ?
P3 C30 P4 C49 151.6(3) . . . . ?
P3 C30 P4 C43 -98.9(3) . . . . ?
P3 C30 P4 Ru1 20.7(2) . . . . ?
C3 N2 Ru1 N1 86(11) . . . . ?
C3 N2 Ru1 P3 167(10) . . . . ?
C3 N2 Ru1 P2 -79(11) . . . . ?
C3 N2 Ru1 P1 -8(11) . . . . ?
C3 N2 Ru1 P4 179(100) . . . . ?
C1 N1 Ru1 N2 53(15) . . . . ?
C1 N1 Ru1 P3 -114(15) . . . . ?
C1 N1 Ru1 P2 135(15) . . . . ?
C1 N1 Ru1 P1 142(15) . . . . ?
C1 N1 Ru1 P4 -44(15) . . . . ?
C37 P3 Ru1 N2 -81.4(8) . . . . ?
C31 P3 Ru1 N2 145.2(8) . . . . ?
C30 P3 Ru1 N2 29.6(8) . . . . ?
C37 P3 Ru1 N1 -1.2(3) . . . . ?
C31 P3 Ru1 N1 -134.6(4) . . . . ?
C30 P3 Ru1 N1 109.8(3) . . . . ?
C37 P3 Ru1 P2 164.6(3) . . . . ?
C31 P3 Ru1 P2 31.2(4) . . . . ?
C30 P3 Ru1 P2 -84.4(2) . . . . ?
C37 P3 Ru1 P1 93.5(3) . . . . ?
C31 P3 Ru1 P1 -39.9(4) . . . . ?
C30 P3 Ru1 P1 -155.4(2) . . . . ?
C37 P3 Ru1 P4 -93.8(3) . . . . ?
C31 P3 Ru1 P4 132.7(4) . . . . ?
C30 P3 Ru1 P4 17.2(2) . . . . ?
C24 P2 Ru1 N2 -4.9(3) . . . . ?
C5 P2 Ru1 N2 105.6(3) . . . . ?
C18 P2 Ru1 N2 -138.7(4) . . . . ?
C24 P2 Ru1 N1 -86.7(7) . . . . ?
C5 P2 Ru1 N1 23.8(7) . . . . ?
C18 P2 Ru1 N1 139.5(7) . . . . ?
C24 P2 Ru1 P3 162.9(3) . . . . ?
C5 P2 Ru1 P3 -86.6(2) . . . . ?
C18 P2 Ru1 P3 29.0(4) . . . . ?
C24 P2 Ru1 P1 -94.5(3) . . . . ?
C5 P2 Ru1 P1 16.0(2) . . . . ?
C18 P2 Ru1 P1 131.7(4) . . . . ?
C24 P2 Ru1 P4 92.0(3) . . . . ?
C5 P2 Ru1 P4 -157.6(2) . . . . ?
C18 P2 Ru1 P4 -41.9(4) . . . . ?
C6 P1 Ru1 N2 138.9(3) . . . . ?
C12 P1 Ru1 N2 6.4(3) . . . . ?
C5 P1 Ru1 N2 -107.0(3) . . . . ?
C6 P1 Ru1 N1 52.4(3) . . . . ?
C12 P1 Ru1 N1 -80.1(3) . . . . ?
C5 P1 Ru1 N1 166.5(3) . . . . ?
C6 P1 Ru1 P3 -39.9(3) . . . . ?
C12 P1 Ru1 P3 -172.4(2) . . . . ?
C5 P1 Ru1 P3 74.2(2) . . . . ?
C6 P1 Ru1 P2 -129.6(3) . . . . ?
C12 P1 Ru1 P2 97.9(2) . . . . ?
C5 P1 Ru1 P2 -15.5(2) . . . . ?
C6 P1 Ru1 P4 -87.6(5) . . . . ?
C12 P1 Ru1 P4 140.0(5) . . . . ?
C5 P1 Ru1 P4 26.5(5) . . . . ?
C49 P4 Ru1 N2 49.2(4) . . . . ?
C43 P4 Ru1 N2 -81.7(3) . . . . ?
C30 P4 Ru1 N2 165.8(3) . . . . ?
C49 P4 Ru1 N1 136.0(4) . . . . ?
C43 P4 Ru1 N1 5.1(3) . . . . ?
C30 P4 Ru1 N1 -107.4(3) . . . . ?
C49 P4 Ru1 P3 -133.7(4) . . . . ?
C43 P4 Ru1 P3 95.4(3) . . . . ?
C30 P4 Ru1 P3 -17.1(2) . . . . ?
C49 P4 Ru1 P2 -43.7(4) . . . . ?
C43 P4 Ru1 P2 -174.5(3) . . . . ?
C30 P4 Ru1 P2 72.9(2) . . . . ?
C49 P4 Ru1 P1 -84.0(6) . . . . ?
C43 P4 Ru1 P1 145.2(5) . . . . ?
C30 P4 Ru1 P1 32.6(5) . . . . ?
